data_7215109
loop_
_publ_author_name
'Chen, Bo'
'Ding, Junqiao'
'Wang, Lixiang'
'Jing, Xiabin'
'Wang, Fosong'

_publ_section_title
;
 Phosphonate substituted 4,4&#x2032;-bis(N-carbazolyl)biphenyl with
 dominant electron injection/transport ability for tuning the single-layer
 device performance of self-host phosphorescent dendrimer
;
_journal_issue 44
_journal_name_full 'Journal of Materials Chemistry'
_journal_page_first 23680
_journal_paper_doi 10.1039/c2jm35526d
_journal_volume 22
_journal_year 2012
_chemical_formula_sum 'C54 H64 Cl4 N2 O12 P4'
_chemical_formula_weight 1198.75
_chemical_name_systematic
;
?
;
_space_group_IT_number 14
_symmetry_cell_setting monoclinic
_symmetry_space_group_name_Hall '-P 2ybc'
_symmetry_space_group_name_H-M 'P 1 21/c 1'
_atom_sites_solution_hydrogens geom
_atom_sites_solution_primary direct
_atom_sites_solution_secondary difmap
_audit_creation_method SHELXL-97
_cell_angle_alpha 90.00
_cell_angle_beta 99.421(2)
_cell_angle_gamma 90.00
_cell_formula_units_Z 2
_cell_length_a 13.204(2)
_cell_length_b 10.4398(15)
_cell_length_c 21.992(3)
_cell_measurement_reflns_used 4513
_cell_measurement_temperature 185(2)
_cell_measurement_theta_max 25.14
_cell_measurement_theta_min 2.50
_cell_volume 2990.6(7)
_computing_cell_refinement 'Bruker SMART'
_computing_data_collection 'Bruker SMART'
_computing_data_reduction 'Bruker SAINT'
_computing_molecular_graphics 'Bruker SHELXTL'
_computing_publication_material 'Bruker SHELXTL'
_computing_structure_refinement 'SHELXL-97 (Sheldrick, 1997)'
_computing_structure_solution 'SHELXS-97 (Sheldrick, 1990)'
_diffrn_ambient_temperature 185(2)
_diffrn_measured_fraction_theta_full 0.996
_diffrn_measured_fraction_theta_max 0.996
_diffrn_measurement_device_type 'CCD area detector'
_diffrn_measurement_method 'phi and omega scans'
_diffrn_radiation_monochromator graphite
_diffrn_radiation_source 'fine-focus sealed tube'
_diffrn_radiation_type MoK\a
_diffrn_radiation_wavelength 0.71073
_diffrn_reflns_av_R_equivalents 0.0317
_diffrn_reflns_av_sigmaI/netI 0.0359
_diffrn_reflns_limit_h_max 16
_diffrn_reflns_limit_h_min -11
_diffrn_reflns_limit_k_max 12
_diffrn_reflns_limit_k_min -12
_diffrn_reflns_limit_l_max 27
_diffrn_reflns_limit_l_min -27
_diffrn_reflns_number 18740
_diffrn_reflns_theta_full 26.07
_diffrn_reflns_theta_max 26.07
_diffrn_reflns_theta_min 1.56
_exptl_absorpt_coefficient_mu 0.364
_exptl_absorpt_correction_T_max 0.9645
_exptl_absorpt_correction_T_min 0.8622
_exptl_absorpt_correction_type multi-scan
_exptl_absorpt_process_details '(SADABS; Sheldrick, 1996)'
_exptl_crystal_colour colorless
_exptl_crystal_density_diffrn 1.331
_exptl_crystal_density_method 'not measured'
_exptl_crystal_description block
_exptl_crystal_F_000 1252
_exptl_crystal_size_max 0.42
_exptl_crystal_size_mid 0.35
_exptl_crystal_size_min 0.10
_refine_diff_density_max 0.800
_refine_diff_density_min -0.775
_refine_diff_density_rms 0.068
_refine_ls_extinction_method none
_refine_ls_goodness_of_fit_ref 1.008
_refine_ls_hydrogen_treatment mixed
_refine_ls_matrix_type full
_refine_ls_number_parameters 383
_refine_ls_number_reflns 5887
_refine_ls_number_restraints 0
_refine_ls_restrained_S_all 1.008
_refine_ls_R_factor_all 0.0851
_refine_ls_R_factor_gt 0.0625
_refine_ls_shift/su_max 0.001
_refine_ls_shift/su_mean 0.000
_refine_ls_structure_factor_coef Fsqd
_refine_ls_weighting_details 'calc w=1/[\s^2^(Fo^2^)+(0.0900P)^2^+3.4894P] where P=(Fo^2^+2Fc^2^)/3'
_refine_ls_weighting_scheme calc
_refine_ls_wR_factor_gt 0.1601
_refine_ls_wR_factor_ref 0.1772
_reflns_number_gt 4368
_reflns_number_total 5887
_reflns_threshold_expression >2sigma(I)
_cod_data_source_file c2jm35526d.txt
_cod_data_source_block v113
_cod_depositor_comments
;
The following automatic conversions were performed:

'_symmetry_cell_setting' value 'Monoclinic' changed to 'monoclinic'
according to
/usr/data/users/saulius/automatic-downloads/retrospective/RSC/lib/dictionaries/cif_core.dic
dictionary named 'cif_core.dic' version 2.4.2 from
2011-04-26.

'_exptl_absorpt_correction_type' value 'Multi-scan'
changed to 'multi-scan' according to
/usr/data/users/saulius/automatic-downloads/retrospective/RSC/lib/dictionaries/cif_core.dic
dictionary named 'cif_core.dic' version 2.4.2 from 2011-04-26.

Automatic conversion script
Id: cif_fix_values 2281 2013-09-26 08:29:07Z andrius 
;
_cod_original_cell_volume 2990.6(8)
_cod_original_sg_symbol_H-M P2(1)/c
_cod_database_code 7215109

loop_
_symmetry_equiv_pos_as_xyz
'x, y, z'
'-x, y+1/2, -z+1/2'
'-x, -y, -z'
'x, -y-1/2, z-1/2'

loop_
_atom_site_label
_atom_site_type_symbol
_atom_site_fract_x
_atom_site_fract_y
_atom_site_fract_z
_atom_site_U_iso_or_equiv
_atom_site_adp_type
_atom_site_occupancy
_atom_site_symmetry_multiplicity
_atom_site_calc_flag
_atom_site_refinement_flags
N N 1.03983(19) 0.5485(2) 0.28015(10) 0.0309(6) Uani 1 1 d .
P1 P 0.81273(6) 0.42945(8) 0.03197(3) 0.0325(2) Uani 1 1 d .
P2 P 1.40262(7) 0.74867(9) 0.18488(4) 0.0400(2) Uani 1 1 d .
O1 O 0.88100(18) 0.3942(2) -0.01155(9) 0.0407(6) Uani 1 1 d .
O2 O 0.7394(2) 0.5447(3) 0.00869(11) 0.0567(7) Uani 1 1 d .
O3 O 0.73575(19) 0.3232(2) 0.04611(10) 0.0493(6) Uani 1 1 d .
O4 O 1.4844(2) 0.7868(3) 0.23516(11) 0.0630(8) Uani 1 1 d .
O5 O 1.3633(2) 0.8570(2) 0.13729(10) 0.0473(6) Uani 1 1 d .
O6 O 1.43180(19) 0.6494(3) 0.13706(11) 0.0515(6) Uani 1 1 d .
C1 C 0.9749(2) 0.5162(3) 0.22591(12) 0.0295(6) Uani 1 1 d .
C2 C 0.8767(2) 0.4653(3) 0.21820(13) 0.0336(7) Uani 1 1 d .
C3 C 0.8281(2) 0.4437(3) 0.15869(13) 0.0320(7) Uani 1 1 d .
C4 C 0.8766(2) 0.4679(3) 0.10758(12) 0.0278(6) Uani 1 1 d .
C5 C 0.9753(2) 0.5187(3) 0.11568(12) 0.0274(6) Uani 1 1 d .
C6 C 1.0245(2) 0.5455(3) 0.17526(12) 0.0254(6) Uani 1 1 d .
C7 C 1.1238(2) 0.5986(3) 0.20031(12) 0.0261(6) Uani 1 1 d .
C8 C 1.2067(2) 0.6439(3) 0.17480(13) 0.0294(6) Uani 1 1 d .
C9 C 1.2939(2) 0.6867(3) 0.21379(13) 0.0307(6) Uani 1 1 d .
C10 C 1.2986(3) 0.6825(3) 0.27841(13) 0.0335(7) Uani 1 1 d .
C11 C 1.2174(2) 0.6387(3) 0.30460(13) 0.0331(7) Uani 1 1 d .
C12 C 1.1303(2) 0.5978(3) 0.26538(12) 0.0281(6) Uani 1 1 d .
C13 C 1.0207(2) 0.5336(3) 0.34177(12) 0.0313(7) Uani 1 1 d .
C14 C 1.0288(3) 0.6396(3) 0.37980(14) 0.0382(8) Uani 1 1 d .
C15 C 1.0209(3) 0.6255(3) 0.44180(14) 0.0403(8) Uani 1 1 d .
C16 C 1.0022(2) 0.5069(3) 0.46643(12) 0.0318(7) Uani 1 1 d .
C17 C 0.9881(3) 0.4031(3) 0.42611(14) 0.0407(8) Uani 1 1 d .
C18 C 0.9988(3) 0.4156(3) 0.36441(13) 0.0388(8) Uani 1 1 d .
C19 C 0.7860(6) 0.6569(6) -0.0159(4) 0.132(3) Uani 1 1 d .
H19A H 0.8576 0.6650 0.0057 0.158 Uiso 1 1 calc R
H19B H 0.7886 0.6416 -0.0600 0.158 Uiso 1 1 calc R
C20 C 0.7370(9) 0.7696(7) -0.0107(5) 0.184(4) Uani 1 1 d .
H20A H 0.7743 0.8389 -0.0274 0.276 Uiso 1 1 calc R
H20B H 0.7344 0.7865 0.0329 0.276 Uiso 1 1 calc R
H20C H 0.6670 0.7647 -0.0337 0.276 Uiso 1 1 calc R
C21 C 0.6821(4) 0.2439(5) -0.00100(19) 0.0828(17) Uani 1 1 d .
H21A H 0.6348 0.2978 -0.0298 0.099 Uiso 1 1 calc R
H21B H 0.7322 0.2051 -0.0245 0.099 Uiso 1 1 calc R
C22 C 0.6254(5) 0.1456(6) 0.0213(2) 0.115(3) Uani 1 1 d .
H22A H 0.5903 0.0949 -0.0134 0.172 Uiso 1 1 calc R
H22B H 0.5745 0.1831 0.0439 0.172 Uiso 1 1 calc R
H22C H 0.6719 0.0901 0.0490 0.172 Uiso 1 1 calc R
C23 C 1.3439(4) 0.9845(4) 0.1587(2) 0.0666(12) Uani 1 1 d .
H23A H 1.3398 0.9820 0.2033 0.080 Uiso 1 1 calc R
H23B H 1.2776 1.0167 0.1363 0.080 Uiso 1 1 calc R
C24 C 1.4276(5) 1.0702(5) 0.1480(3) 0.0979(19) Uani 1 1 d .
H24A H 1.4144 1.1568 0.1620 0.147 Uiso 1 1 calc R
H24B H 1.4314 1.0721 0.1038 0.147 Uiso 1 1 calc R
H24C H 1.4928 1.0388 0.1709 0.147 Uiso 1 1 calc R
C25 C 1.4768(5) 0.5303(5) 0.1577(3) 0.0925(17) Uani 1 1 d .
H25A H 1.4251 0.4755 0.1728 0.111 Uiso 1 1 calc R
H25B H 1.5339 0.5449 0.1922 0.111 Uiso 1 1 calc R
C26 C 1.5158(4) 0.4656(5) 0.1067(3) 0.0920(17) Uani 1 1 d .
H26A H 1.5483 0.3844 0.1214 0.138 Uiso 1 1 calc R
H26B H 1.5664 0.5205 0.0915 0.138 Uiso 1 1 calc R
H26C H 1.4587 0.4486 0.0732 0.138 Uiso 1 1 calc R
C27 C 1.7178(3) 0.8225(5) 0.2388(2) 0.0747(13) Uani 1 1 d .
H27A H 1.7147 0.9165 0.2443 0.090 Uiso 1 1 calc R
H27B H 1.6501 0.7864 0.2433 0.090 Uiso 1 1 calc R
Cl1 Cl 1.81082(12) 0.75920(13) 0.29527(9) 0.1097(6) Uani 1 1 d .
Cl2 Cl 1.74339(18) 0.78891(19) 0.16501(10) 0.1350(7) Uani 1 1 d .
H2 H 0.843(2) 0.445(3) 0.2510(14) 0.029(8) Uiso 1 1 d .
H3 H 0.764(2) 0.408(3) 0.1526(13) 0.025(8) Uiso 1 1 d .
H5 H 1.012(2) 0.532(3) 0.0826(14) 0.026(7) Uiso 1 1 d .
H8 H 1.203(2) 0.644(3) 0.1322(14) 0.026(7) Uiso 1 1 d .
H10 H 1.360(2) 0.713(3) 0.3035(14) 0.027(8) Uiso 1 1 d .
H11 H 1.220(3) 0.640(4) 0.3490(18) 0.059(11) Uiso 1 1 d .
H14 H 1.042(3) 0.723(4) 0.3633(17) 0.051(10) Uiso 1 1 d .
H15 H 1.029(3) 0.698(4) 0.4656(18) 0.056(11) Uiso 1 1 d .
H17 H 0.973(3) 0.321(4) 0.4407(16) 0.046(10) Uiso 1 1 d .
H18 H 0.992(3) 0.343(4) 0.3373(17) 0.049(10) Uiso 1 1 d .

loop_
_atom_site_aniso_label
_atom_site_aniso_U_11
_atom_site_aniso_U_22
_atom_site_aniso_U_33
_atom_site_aniso_U_23
_atom_site_aniso_U_13
_atom_site_aniso_U_12
N 0.0339(14) 0.0411(14) 0.0189(11) -0.0023(10) 0.0073(10) -0.0059(11)
P1 0.0354(5) 0.0372(4) 0.0234(4) -0.0002(3) 0.0008(3) -0.0063(3)
P2 0.0314(5) 0.0599(6) 0.0292(4) -0.0010(4) 0.0064(3) -0.0100(4)
O1 0.0497(14) 0.0479(13) 0.0248(10) -0.0016(9) 0.0070(10) -0.0100(11)
O2 0.0589(17) 0.0599(17) 0.0454(14) 0.0065(12) -0.0093(12) 0.0125(13)
O3 0.0556(16) 0.0612(16) 0.0318(11) -0.0107(11) 0.0097(11) -0.0276(13)
O4 0.0393(15) 0.108(2) 0.0404(13) 0.0013(14) 0.0024(11) -0.0251(15)
O5 0.0588(16) 0.0466(14) 0.0375(12) -0.0009(10) 0.0113(11) -0.0145(12)
O6 0.0483(15) 0.0674(17) 0.0415(13) 0.0027(12) 0.0160(11) 0.0124(13)
C1 0.0347(17) 0.0331(15) 0.0213(13) -0.0036(11) 0.0061(12) -0.0017(13)
C2 0.0337(17) 0.0422(17) 0.0265(14) -0.0030(12) 0.0101(13) -0.0054(14)
C3 0.0292(17) 0.0355(16) 0.0316(15) 0.0003(12) 0.0055(13) -0.0050(13)
C4 0.0321(16) 0.0287(14) 0.0214(12) -0.0005(11) 0.0007(11) -0.0010(12)
C5 0.0323(16) 0.0278(14) 0.0227(13) 0.0011(11) 0.0063(12) 0.0004(12)
C6 0.0290(15) 0.0251(14) 0.0227(13) 0.0000(10) 0.0061(11) 0.0018(11)
C7 0.0310(16) 0.0269(14) 0.0201(12) -0.0018(10) 0.0029(11) 0.0022(12)
C8 0.0321(16) 0.0343(16) 0.0220(13) 0.0009(11) 0.0053(12) 0.0003(13)
C9 0.0303(16) 0.0358(16) 0.0264(14) -0.0009(12) 0.0058(12) -0.0017(13)
C10 0.0328(17) 0.0412(17) 0.0255(14) -0.0040(12) 0.0017(13) -0.0037(14)
C11 0.0365(18) 0.0422(17) 0.0198(13) -0.0035(12) 0.0027(12) -0.0031(14)
C12 0.0299(16) 0.0322(15) 0.0225(13) -0.0009(11) 0.0056(12) 0.0000(12)
C13 0.0324(16) 0.0434(17) 0.0188(12) -0.0025(12) 0.0062(12) -0.0054(13)
C14 0.054(2) 0.0354(17) 0.0288(15) -0.0021(13) 0.0184(15) -0.0095(15)
C15 0.061(2) 0.0351(17) 0.0293(15) -0.0093(13) 0.0210(15) -0.0116(16)
C16 0.0362(17) 0.0375(16) 0.0229(14) -0.0026(12) 0.0086(12) -0.0054(13)
C17 0.061(2) 0.0365(18) 0.0255(14) -0.0020(13) 0.0095(15) -0.0116(16)
C18 0.057(2) 0.0352(17) 0.0244(14) -0.0061(13) 0.0075(14) -0.0090(16)
C19 0.150(7) 0.079(4) 0.166(7) 0.070(4) 0.022(5) 0.040(4)
C20 0.264(12) 0.082(5) 0.202(10) 0.010(6) 0.026(9) 0.000(7)
C21 0.110(4) 0.098(4) 0.040(2) -0.015(2) 0.009(2) -0.069(3)
C22 0.164(6) 0.124(5) 0.058(3) -0.026(3) 0.023(3) -0.103(5)
C23 0.089(3) 0.056(2) 0.061(2) -0.009(2) 0.029(2) -0.010(2)
C24 0.133(5) 0.067(3) 0.100(4) -0.020(3) 0.040(4) -0.049(3)
C25 0.125(5) 0.078(3) 0.082(3) 0.013(3) 0.036(3) 0.034(3)
C26 0.088(4) 0.095(4) 0.092(4) -0.010(3) 0.012(3) 0.035(3)
C27 0.049(3) 0.065(3) 0.111(4) 0.005(3) 0.017(3) -0.008(2)
Cl1 0.0830(10) 0.0650(8) 0.1652(16) -0.0120(9) -0.0265(10) 0.0027(7)
Cl2 0.177(2) 0.1058(13) 0.1334(15) -0.0192(11) 0.0597(14) -0.0040(13)

loop_
_atom_type_symbol
_atom_type_description
_atom_type_scat_dispersion_real
_atom_type_scat_dispersion_imag
_atom_type_scat_source
C C 0.0033 0.0016 'International Tables Vol C Tables 4.2.6.8 and 6.1.1.4'
H H 0.0000 0.0000 'International Tables Vol C Tables 4.2.6.8 and 6.1.1.4'
N N 0.0061 0.0033 'International Tables Vol C Tables 4.2.6.8 and 6.1.1.4'
O O 0.0106 0.0060 'International Tables Vol C Tables 4.2.6.8 and 6.1.1.4'
P P 0.1023 0.0942 'International Tables Vol C Tables 4.2.6.8 and 6.1.1.4'
Cl Cl 0.1484 0.1585 'International Tables Vol C Tables 4.2.6.8 and 6.1.1.4'

loop_
_geom_angle_atom_site_label_1
_geom_angle_atom_site_label_2
_geom_angle_atom_site_label_3
_geom_angle
_geom_angle_site_symmetry_3
C12 N C1 108.8(2) .
C12 N C13 123.8(2) .
C1 N C13 127.4(2) .
O1 P1 O3 116.06(13) .
O1 P1 O2 113.01(14) .
O3 P1 O2 102.73(15) .
O1 P1 C4 114.71(14) .
O3 P1 C4 101.38(13) .
O2 P1 C4 107.61(14) .
O4 P2 O6 116.94(16) .
O4 P2 O5 115.38(16) .
O6 P2 O5 96.86(13) .
O4 P2 C9 111.43(14) .
O6 P2 C9 107.43(14) .
O5 P2 C9 107.55(14) .
C19 O2 P1 117.2(3) .
C21 O3 P1 121.9(2) .
C23 O5 P2 120.1(2) .
C25 O6 P2 120.0(3) .
C2 C1 N 129.1(2) .
C2 C1 C6 122.0(3) .
N C1 C6 108.9(2) .
C3 C2 C1 117.4(3) .
C2 C3 C4 121.8(3) .
C5 C4 C3 120.4(3) .
C5 C4 P1 119.7(2) .
C3 C4 P1 119.8(2) .
C4 C5 C6 118.7(2) .
C5 C6 C1 119.6(3) .
C5 C6 C7 133.6(3) .
C1 C6 C7 106.9(2) .
C8 C7 C12 119.1(3) .
C8 C7 C6 134.4(2) .
C12 C7 C6 106.4(2) .
C7 C8 C9 119.1(2) .
C8 C9 C10 120.3(3) .
C8 C9 P2 122.0(2) .
C10 C9 P2 117.7(2) .
C11 C10 C9 121.5(3) .
C10 C11 C12 117.7(3) .
C11 C12 N 128.8(2) .
C11 C12 C7 122.2(3) .
N C12 C7 109.0(2) .
C18 C13 C14 119.9(3) .
C18 C13 N 121.4(3) .
C14 C13 N 118.7(3) .
C13 C14 C15 119.9(3) .
C16 C15 C14 121.5(3) .
C15 C16 C17 117.3(3) .
C15 C16 C16 120.6(3) 3_766
C17 C16 C16 122.1(3) 3_766
C16 C17 C18 121.5(3) .
C13 C18 C17 119.8(3) .
C20 C19 O2 115.2(7) .
C22 C21 O3 113.7(4) .
O5 C23 C24 109.2(4) .
O6 C25 C26 109.8(4) .
Cl1 C27 Cl2 111.6(3) .

loop_
_geom_bond_atom_site_label_1
_geom_bond_atom_site_label_2
_geom_bond_distance
_geom_bond_site_symmetry_2
N C12 1.388(4) .
N C1 1.391(4) .
N C13 1.427(3) .
P1 O1 1.465(2) .
P1 O3 1.570(2) .
P1 O2 1.577(3) .
P1 C4 1.783(3) .
P2 O4 1.469(3) .
P2 O6 1.569(3) .
P2 O5 1.570(3) .
P2 C9 1.784(3) .
O2 C19 1.467(7) .
O3 C21 1.422(4) .
O5 C23 1.449(5) .
O6 C25 1.420(5) .
C1 C2 1.387(4) .
C1 C6 1.414(4) .
C2 C3 1.379(4) .
C3 C4 1.405(4) .
C4 C5 1.390(4) .
C5 C6 1.392(4) .
C6 C7 1.448(4) .
C7 C8 1.391(4) .
C7 C12 1.419(4) .
C8 C9 1.392(4) .
C9 C10 1.413(4) .
C10 C11 1.376(4) .
C11 C12 1.386(4) .
C13 C18 1.378(4) .
C13 C14 1.380(4) .
C14 C15 1.392(4) .
C15 C16 1.390(4) .
C16 C17 1.393(4) .
C16 C16 1.494(5) 3_766
C17 C18 1.393(4) .
C19 C20 1.356(10) .
C21 C22 1.405(6) .
C23 C24 1.471(6) .
C25 C26 1.473(7) .
C27 Cl1 1.728(5) .
C27 Cl2 1.747(5) .

loop_
_geom_torsion_atom_site_label_1
_geom_torsion_atom_site_label_2
_geom_torsion_atom_site_label_3
_geom_torsion_atom_site_label_4
_geom_torsion
_geom_torsion_site_symmetry_1
_geom_torsion_site_symmetry_4
O1 P1 O2 C19 -47.0(4) . .
O3 P1 O2 C19 -172.8(4) . .
C4 P1 O2 C19 80.7(4) . .
O1 P1 O3 C21 -41.8(4) . .
O2 P1 O3 C21 82.0(4) . .
C4 P1 O3 C21 -166.8(4) . .
O4 P2 O5 C23 -44.1(3) . .
O6 P2 O5 C23 -168.3(3) . .
C9 P2 O5 C23 81.0(3) . .
O4 P2 O6 C25 54.6(4) . .
O5 P2 O6 C25 177.6(4) . .
C9 P2 O6 C25 -71.5(4) . .
C12 N C1 C2 -179.3(3) . .
C13 N C1 C2 1.4(5) . .
C12 N C1 C6 0.0(3) . .
C13 N C1 C6 -179.3(3) . .
N C1 C2 C3 179.1(3) . .
C6 C1 C2 C3 0.0(5) . .
C1 C2 C3 C4 2.1(5) . .
C2 C3 C4 C5 -2.0(5) . .
C2 C3 C4 P1 176.3(2) . .
O1 P1 C4 C5 28.8(3) . .
O3 P1 C4 C5 154.7(2) . .
O2 P1 C4 C5 -97.9(3) . .
O1 P1 C4 C3 -149.6(2) . .
O3 P1 C4 C3 -23.7(3) . .
O2 P1 C4 C3 83.7(3) . .
C3 C4 C5 C6 -0.3(4) . .
P1 C4 C5 C6 -178.7(2) . .
C4 C5 C6 C1 2.3(4) . .
C4 C5 C6 C7 -179.2(3) . .
C2 C1 C6 C5 -2.2(4) . .
N C1 C6 C5 178.5(3) . .
C2 C1 C6 C7 178.9(3) . .
N C1 C6 C7 -0.4(3) . .
C5 C6 C7 C8 0.8(6) . .
C1 C6 C7 C8 179.4(3) . .
C5 C6 C7 C12 -178.0(3) . .
C1 C6 C7 C12 0.6(3) . .
C12 C7 C8 C9 0.3(4) . .
C6 C7 C8 C9 -178.4(3) . .
C7 C8 C9 C10 0.8(4) . .
C7 C8 C9 P2 -178.9(2) . .
O4 P2 C9 C8 -179.8(3) . .
O6 P2 C9 C8 -50.5(3) . .
O5 P2 C9 C8 52.8(3) . .
O4 P2 C9 C10 0.4(3) . .
O6 P2 C9 C10 129.7(2) . .
O5 P2 C9 C10 -127.0(2) . .
C8 C9 C10 C11 -1.2(5) . .
P2 C9 C10 C11 178.6(2) . .
C9 C10 C11 C12 0.3(5) . .
C10 C11 C12 N 179.0(3) . .
C10 C11 C12 C7 0.8(5) . .
C1 N C12 C11 -178.0(3) . .
C13 N C12 C11 1.4(5) . .
C1 N C12 C7 0.4(3) . .
C13 N C12 C7 179.8(3) . .
C8 C7 C12 C11 -1.2(4) . .
C6 C7 C12 C11 177.9(3) . .
C8 C7 C12 N -179.7(3) . .
C6 C7 C12 N -0.6(3) . .
C12 N C13 C18 -121.2(3) . .
C1 N C13 C18 58.0(5) . .
C12 N C13 C14 56.0(4) . .
C1 N C13 C14 -124.8(3) . .
C18 C13 C14 C15 3.8(5) . .
N C13 C14 C15 -173.4(3) . .
C13 C14 C15 C16 -1.7(6) . .
C14 C15 C16 C17 -2.2(5) . .
C14 C15 C16 C16 177.8(4) . 3_766
C15 C16 C17 C18 4.0(5) . .
C16 C16 C17 C18 -175.9(4) 3_766 .
C14 C13 C18 C17 -2.0(5) . .
N C13 C18 C17 175.2(3) . .
C16 C17 C18 C13 -2.0(6) . .
P1 O2 C19 C20 -152.8(7) . .
P1 O3 C21 C22 173.5(5) . .
P2 O5 C23 C24 104.6(4) . .
P2 O6 C25 C26 -168.8(4) . .
